data_7720270
loop_
_publ_author_name
'Mortensen, Sabina Svava'
'S&#xf8;rensen, Thomas Just'

_publ_section_title
;
 Eu<sup>3+</sup> doped Y<sup>3+</sup> dipicolinate crystals: differences
 in the luminescence spectra and concentration quenching of
 Eu<sup>3+</sup> luminescence.
;
_journal_issue 12
_journal_name_full 'Dalton transactions (Cambridge, England : 2003)'
_journal_page_first 4988
_journal_page_last 4996
_journal_paper_doi 10.1039/d5dt02952j
_journal_volume 55
_journal_year 2026
_chemical_formula_moiety 'C42 H30 Eu0.671 N6 Na2 O30 Y1.329, 6(H2 O), 4(C H6 N3)'
_chemical_formula_sum 'C46 H66 Eu0.67 N18 Na2 O36 Y1.33'
_chemical_formula_weight 1713.21
_space_group_crystal_system triclinic
_space_group_IT_number 2
_space_group_name_Hall '-P 1'
_space_group_name_H-M_alt 'P -1'
_atom_sites_solution_hydrogens mixed
_atom_sites_solution_primary dual
_audit_creation_date 2026-01-05
_audit_creation_method
;
Olex2 1.5
(compiled 2025.07.13 svn.rb7424aed for OlexSys, GUI svn.r7314)
;
_audit_update_record
;
2026-01-07 deposited with the CCDC.	2026-02-20 downloaded from the CCDC.
;
_cell_angle_alpha 89.751(2)
_cell_angle_beta 75.010(2)
_cell_angle_gamma 77.732(2)
_cell_formula_units_Z 1
_cell_length_a 11.7306(5)
_cell_length_b 11.9014(6)
_cell_length_c 12.3547(6)
_cell_measurement_reflns_used 9592
_cell_measurement_temperature 100.00
_cell_measurement_theta_max 33.123
_cell_measurement_theta_min 2.514
_cell_volume 1625.76(13)
_computing_cell_refinement 'SAINT V8.40B (?, 2016)'
_computing_data_collection 'Bruker APEX 5'
_computing_data_reduction 'SAINT V8.40B (?, 2016)'
_computing_molecular_graphics 'Olex2 1.5 (Dolomanov et al., 2009)'
_computing_publication_material 'Olex2 1.5 (Dolomanov et al., 2009)'
_computing_structure_refinement 'SHELXL 2019/3 (Sheldrick, 2015)'
_computing_structure_solution 'SHELXT 2018/2 (Sheldrick, 2018)'
_diffrn_ambient_temperature 100.00
_diffrn_measured_fraction_theta_full 0.991
_diffrn_measured_fraction_theta_max 0.993
_diffrn_measurement_device_type 'Bruker D8 Venture'
_diffrn_radiation_type MoK\a
_diffrn_radiation_wavelength 0.71073
_diffrn_reflns_av_R_equivalents 0.0924
_diffrn_reflns_av_unetI/netI 0.0439
_diffrn_reflns_Laue_measured_fraction_full 0.991
_diffrn_reflns_Laue_measured_fraction_max 0.993
_diffrn_reflns_limit_h_max 18
_diffrn_reflns_limit_h_min -18
_diffrn_reflns_limit_k_max 18
_diffrn_reflns_limit_k_min -18
_diffrn_reflns_limit_l_max 19
_diffrn_reflns_limit_l_min -19
_diffrn_reflns_number 136854
_diffrn_reflns_point_group_measured_fraction_full 0.991
_diffrn_reflns_point_group_measured_fraction_max 0.993
_diffrn_reflns_theta_full 25.242
_diffrn_reflns_theta_max 33.297
_diffrn_reflns_theta_min 2.971
_diffrn_source_current 1.0
_diffrn_source_power 0.05
_diffrn_source_voltage 50.0
_exptl_absorpt_coefficient_mu 1.948
_exptl_absorpt_correction_T_max 0.7465
_exptl_absorpt_correction_T_min 0.3656
_exptl_absorpt_correction_type multi-scan
_exptl_absorpt_process_details
;
SADABS-2016/2 (Bruker,2016/2) was used for absorption correction.
wR2(int) was 0.1381 before and 0.0926 after correction.
The Ratio of minimum to maximum transmission is 0.4898.
The \l/2 correction factor is Not present.
;
_exptl_crystal_colour 'clear whiteish colourless'
_exptl_crystal_colour_lustre clear
_exptl_crystal_colour_modifier whiteish
_exptl_crystal_colour_primary colourless
_exptl_crystal_density_diffrn 1.750
_exptl_crystal_description 'rect. Prism'
_exptl_crystal_F_000 872
_exptl_crystal_preparation Luminescent
_exptl_crystal_size_max 1.144
_exptl_crystal_size_mid 0.947
_exptl_crystal_size_min 0.528
_refine_diff_density_max 1.910
_refine_diff_density_min -1.639
_refine_diff_density_rms 0.109
_refine_ls_extinction_method none
_refine_ls_goodness_of_fit_ref 1.047
_refine_ls_hydrogen_treatment mixed
_refine_ls_matrix_type full
_refine_ls_number_parameters 495
_refine_ls_number_reflns 12452
_refine_ls_number_restraints 0
_refine_ls_restrained_S_all 1.047
_refine_ls_R_factor_all 0.0439
_refine_ls_R_factor_gt 0.0338
_refine_ls_shift/su_max 0.001
_refine_ls_shift/su_mean 0.000
_refine_ls_structure_factor_coef Fsqd
_refine_ls_weighting_details 'w=1/[\s^2^(Fo^2^)+(0.0348P)^2^+1.8000P] where P=(Fo^2^+2Fc^2^)/3'
_refine_ls_weighting_scheme calc
_refine_ls_wR_factor_gt 0.0774
_refine_ls_wR_factor_ref 0.0823
_reflns_Friedel_coverage 0.000
_reflns_number_gt 11013
_reflns_number_total 12452
_reflns_threshold_expression 'I > 2\s(I)'
_cod_data_source_file d5dt02952j2.cif
_cod_data_source_block mo_d8v6167_0m
_cod_depositor_comments 'Adding full bibliography for 7720268--7720277.cif.'
_cod_database_code 7720270
_shelx_shelxl_version_number 2019/3
_shelx_space_group_comment
;
The symmetry employed for this shelxl refinement is uniquely defined
by the following loop, which should always be used as a source of
symmetry information in preference to the above space-group names.
They are only intended as comments.
;
_shelx_estimated_absorpt_t_max 0.426
_shelx_estimated_absorpt_t_min 0.214
_olex2_refinement_description
;
1. Fixed Uiso
 At 1.2 times of:
  All C(H) groups, All N(H,H) groups
 At 1.5 times of:
  All O(H) groups, All O(H,H) groups
2. Shared sites
{Y1, Eu1}
3. Uiso/Uaniso restraints and constraints
Uanis(Y1) = Uanis(Eu1)
4. Others
 Sof(Eu1)=1-FVAR(1)
 Sof(Y1)=FVAR(1)
5.a Free rotating group:
 O2W(H2WA), O1W(H1WA,H1WB)
5.b Rotating group:
 O4W(H4WA), O6W(H6WA,H6WB), O5W(H5WA,H5WB)
5.c Aromatic/amide H refined with riding coordinates:
 C11(H11), C18(H18), C17(H17), C10(H10), C12(H12), C19(H19), C3(H3), C5(H5),
 C4(H4)
5.d X=CH2 refined with riding coordinates:
 N9(H9A,H9B), N8(H8A,H8B), N4(H4A,H4B), N6(H6A,H6B), N7(H7A,H7B), N5(H5A,H5B)
;
_olex2_submission_special_instructions 'No special instructions were received'

loop_
_space_group_symop_operation_xyz
'x, y, z'
'-x, -y, -z'

loop_
_atom_site_label
_atom_site_type_symbol
_atom_site_fract_x
_atom_site_fract_y
_atom_site_fract_z
_atom_site_U_iso_or_equiv
_atom_site_adp_type
_atom_site_occupancy
_atom_site_site_symmetry_order
_atom_site_calc_flag
_atom_site_refinement_flags_posn
_atom_site_refinement_flags_adp
_atom_site_refinement_flags_occupancy
_atom_site_disorder_assembly
_atom_site_disorder_group
Y1 Y 0.69873(2) 0.71207(2) 0.26188(2) 0.00742(4) Uani 0.6647(19) 1 d . . P A 1
Na1 Na 1.11384(7) 0.37731(6) 0.45664(6) 0.01440(14) Uani 1 1 d . . . . .
O12 O 0.92866(12) 0.44840(11) 0.42036(11) 0.0149(2) Uani 1 1 d . . . . .
O7 O 0.89628(11) 0.75562(10) 0.21399(10) 0.0120(2) Uani 1 1 d . . . . .
O11 O 0.79432(11) 0.59778(10) 0.38608(10) 0.0123(2) Uani 1 1 d . . . . .
O9 O 0.72965(11) 0.67639(10) 0.05818(10) 0.0126(2) Uani 1 1 d . . . . .
O5 O 0.51644(11) 0.81607(10) 0.22427(11) 0.0131(2) Uani 1 1 d . . . . .
O6 O 0.40896(12) 0.96133(11) 0.15328(12) 0.0169(2) Uani 1 1 d . . . . .
O3 O 0.68292(11) 0.85482(11) 0.40423(11) 0.0140(2) Uani 1 1 d . . . . .
O8 O 1.02387(12) 0.86859(11) 0.14285(12) 0.0171(2) Uani 1 1 d . . . . .
O4W O 0.98718(12) 0.29210(12) 0.60685(11) 0.0164(2) Uani 1 1 d . . . . .
H4WA H 1.021516 0.277780 0.663060 0.025 Uiso 1 1 d R U . . .
O1 O 0.58440(11) 0.56543(10) 0.26191(10) 0.0128(2) Uani 1 1 d . . . . .
O10 O 0.79064(12) 0.55400(12) -0.09297(11) 0.0173(2) Uani 1 1 d . . . . .
O3W O 0.25316(13) 0.79630(13) 0.20549(12) 0.0195(3) Uani 1 1 d . . . . .
O4 O 0.60191(13) 0.93569(12) 0.57811(11) 0.0183(3) Uani 1 1 d . . . . .
O2 O 0.41771(12) 0.49881(12) 0.33404(12) 0.0189(3) Uani 1 1 d . . . . .
O6W O 1.18565(12) 0.50679(12) 0.31944(11) 0.0180(2) Uani 1 1 d . . . . .
H6WA H 1.258264 0.514283 0.322003 0.027 Uiso 1 1 d R U . . .
H6WB H 1.197693 0.476746 0.250956 0.027 Uiso 1 1 d R U . . .
O5W O 1.20722(17) 0.21278(14) 0.34574(13) 0.0302(4) Uani 1 1 d . . . . .
H5WA H 1.238432 0.229902 0.275540 0.045 Uiso 1 1 d R U . . .
H5WB H 1.271566 0.176140 0.367110 0.045 Uiso 1 1 d R U . . .
O2W O 0.26974(14) 1.16283(12) 0.11469(12) 0.0217(3) Uani 1 1 d G . . . .
H2WA H 0.329152 1.102796 0.105749 0.033 Uiso 1 1 d G U . . .
O1W O 1.06350(14) 1.07227(13) 0.21256(13) 0.0250(3) Uani 1 1 d G . . . .
H1WA H 1.065203 1.011546 0.172768 0.038 Uiso 1 1 d G U . . .
H1WB H 1.125973 1.097941 0.175997 0.038 Uiso 1 1 d G U . . .
N3 N 0.84007(12) 0.52763(12) 0.17531(11) 0.0101(2) Uani 1 1 d . . . . .
N2 N 0.71238(12) 0.89594(11) 0.16764(11) 0.0104(2) Uani 1 1 d . . . . .
N9 N 0.52742(15) 0.32899(14) -0.04821(14) 0.0193(3) Uani 1 1 d . . . . .
H9A H 0.463773 0.305307 -0.056213 0.023 Uiso 1 1 calc R U . . .
H9B H 0.589385 0.327858 -0.106654 0.023 Uiso 1 1 calc R U . . .
N8 N 0.43849(15) 0.36903(16) 0.14088(15) 0.0221(3) Uani 1 1 d . . . . .
H8A H 0.374025 0.345719 0.134627 0.026 Uiso 1 1 calc R U . . .
H8B H 0.441923 0.394145 0.206602 0.026 Uiso 1 1 calc R U . . .
N1 N 0.53348(13) 0.71571(12) 0.43287(12) 0.0111(2) Uani 1 1 d . . . . .
N4 N 0.94078(16) 0.13536(14) 0.45888(14) 0.0205(3) Uani 1 1 d . . . . .
H4A H 0.941939 0.184365 0.511509 0.025 Uiso 1 1 calc R U . . .
H4B H 0.997815 0.124555 0.395243 0.025 Uiso 1 1 calc R U . . .
N6 N 0.85170(16) 0.00554(15) 0.39387(14) 0.0207(3) Uani 1 1 d . . . . .
H6A H 0.793229 -0.032169 0.403247 0.025 Uiso 1 1 calc R U . . .
H6B H 0.909266 -0.004439 0.330633 0.025 Uiso 1 1 calc R U . . .
N7 N 0.62857(14) 0.39868(14) 0.06422(14) 0.0177(3) Uani 1 1 d . . . . .
H7A H 0.631540 0.421239 0.130983 0.021 Uiso 1 1 calc R U . . .
H7B H 0.690424 0.397397 0.005631 0.021 Uiso 1 1 calc R U . . .
C15 C 0.78771(14) 0.58112(14) 0.00481(13) 0.0113(3) Uani 1 1 d . . . . .
N5 N 0.76602(16) 0.09213(15) 0.57025(14) 0.0200(3) Uani 1 1 d . . . . .
H5A H 0.765533 0.140731 0.623934 0.024 Uiso 1 1 calc R U . . .
H5B H 0.708652 0.053088 0.579590 0.024 Uiso 1 1 calc R U . . .
C21 C 0.87142(14) 0.50290(14) 0.35857(13) 0.0110(3) Uani 1 1 d . . . . .
C13 C 0.81780(14) 0.92934(13) 0.13984(13) 0.0110(3) Uani 1 1 d . . . . .
C8 C 0.50298(15) 0.91110(14) 0.17778(14) 0.0118(3) Uani 1 1 d . . . . .
C16 C 0.85375(14) 0.49408(13) 0.06891(13) 0.0108(3) Uani 1 1 d . . . . .
C14 C 0.92144(14) 0.84530(13) 0.16727(14) 0.0115(3) Uani 1 1 d . . . . .
C23 C 0.52993(15) 0.36632(14) 0.05179(15) 0.0146(3) Uani 1 1 d . . . . .
C7 C 0.60618(15) 0.86838(14) 0.49965(14) 0.0132(3) Uani 1 1 d . . . . .
C11 C 0.72683(17) 1.10269(15) 0.06919(15) 0.0164(3) Uani 1 1 d . . . . .
H11 H 0.731759 1.173887 0.035231 0.020 Uiso 1 1 calc R U . . .
C20 C 0.89294(14) 0.45563(13) 0.24026(14) 0.0109(3) Uani 1 1 d . . . . .
C1 C 0.48794(15) 0.56303(14) 0.33745(14) 0.0123(3) Uani 1 1 d . . . . .
C18 C 0.97272(16) 0.31040(14) 0.09106(15) 0.0151(3) Uani 1 1 d . . . . .
H18 H 1.017236 0.235422 0.062571 0.018 Uiso 1 1 calc R U . . .
C9 C 0.61390(15) 0.96263(13) 0.14705(13) 0.0111(3) Uani 1 1 d . . . . .
C17 C 0.91943(15) 0.38563(14) 0.02282(14) 0.0137(3) Uani 1 1 d . . . . .
H17 H 0.927574 0.363721 -0.053116 0.016 Uiso 1 1 calc R U . . .
C10 C 0.61737(16) 1.06769(14) 0.09788(15) 0.0149(3) Uani 1 1 d . . . . .
H10 H 0.546646 1.114481 0.084187 0.018 Uiso 1 1 calc R U . . .
C12 C 0.82867(16) 1.03293(14) 0.09050(15) 0.0145(3) Uani 1 1 d . . . . .
H12 H 0.904066 1.055509 0.071770 0.017 Uiso 1 1 calc R U . . .
C22 C 0.85305(16) 0.07776(15) 0.47546(15) 0.0155(3) Uani 1 1 d . . . . .
C2 C 0.45891(15) 0.64427(14) 0.43898(14) 0.0119(3) Uani 1 1 d . . . . .
C19 C 0.96032(16) 0.34585(14) 0.20147(15) 0.0144(3) Uani 1 1 d . . . . .
H19 H 0.997021 0.296203 0.249198 0.017 Uiso 1 1 calc R U . . .
C6 C 0.51581(15) 0.79189(14) 0.51764(14) 0.0121(3) Uani 1 1 d . . . . .
C3 C 0.36228(17) 0.64542(16) 0.53213(15) 0.0173(3) Uani 1 1 d . . . . .
H3 H 0.309946 0.593927 0.534909 0.021 Uiso 1 1 calc R U . . .
C5 C 0.42177(17) 0.79852(16) 0.61421(15) 0.0174(3) Uani 1 1 d . . . . .
H5 H 0.410800 0.852877 0.674129 0.021 Uiso 1 1 calc R U . . .
C4 C 0.34414(18) 0.72386(17) 0.62115(16) 0.0204(3) Uani 1 1 d . . . . .
H4 H 0.279152 0.726407 0.686267 0.024 Uiso 1 1 calc R U . . .
H3WA H 0.289(3) 0.850(3) 0.187(3) 0.037(8) Uiso 1 1 d . . . . .
Eu1 Eu 0.69873(2) 0.71207(2) 0.26188(2) 0.00742(4) Uani 0.3353(19) 1 d . . P A 2
H4WB H 0.931(3) 0.353(3) 0.634(3) 0.031(8) Uiso 1 1 d . . . . .
H3WB H 0.182(3) 0.813(3) 0.190(3) 0.033(8) Uiso 1 1 d . . . . .
H2WB H 0.283(3) 1.203(3) 0.060(3) 0.041(9) Uiso 1 1 d . . . . .

loop_
_atom_site_aniso_label
_atom_site_aniso_U_11
_atom_site_aniso_U_22
_atom_site_aniso_U_33
_atom_site_aniso_U_23
_atom_site_aniso_U_13
_atom_site_aniso_U_12
Y1 0.00724(5) 0.00791(5) 0.00780(5) 0.00017(3) -0.00321(3) -0.00164(3)
Na1 0.0144(3) 0.0158(3) 0.0135(3) -0.0010(2) -0.0061(2) -0.0015(2)
O12 0.0157(6) 0.0163(5) 0.0146(6) 0.0018(4) -0.0087(4) -0.0018(4)
O7 0.0112(5) 0.0125(5) 0.0130(5) 0.0023(4) -0.0043(4) -0.0027(4)
O11 0.0123(5) 0.0136(5) 0.0111(5) -0.0010(4) -0.0042(4) -0.0017(4)
O9 0.0129(5) 0.0132(5) 0.0120(5) 0.0005(4) -0.0047(4) -0.0018(4)
O5 0.0118(5) 0.0128(5) 0.0160(6) 0.0023(4) -0.0060(4) -0.0025(4)
O6 0.0131(5) 0.0167(6) 0.0231(6) 0.0037(5) -0.0101(5) -0.0013(4)
O3 0.0136(5) 0.0149(5) 0.0144(5) -0.0015(4) -0.0032(4) -0.0055(4)
O8 0.0116(5) 0.0183(6) 0.0231(6) 0.0039(5) -0.0054(5) -0.0055(4)
O4W 0.0171(6) 0.0178(6) 0.0167(6) 0.0007(5) -0.0086(5) -0.0036(5)
O1 0.0120(5) 0.0135(5) 0.0133(5) -0.0011(4) -0.0027(4) -0.0042(4)
O10 0.0197(6) 0.0218(6) 0.0111(5) -0.0019(4) -0.0069(5) -0.0020(5)
O3W 0.0149(6) 0.0225(6) 0.0214(7) 0.0006(5) -0.0049(5) -0.0047(5)
O4 0.0203(6) 0.0192(6) 0.0167(6) -0.0059(5) -0.0053(5) -0.0065(5)
O2 0.0175(6) 0.0211(6) 0.0207(6) -0.0033(5) -0.0043(5) -0.0104(5)
O6W 0.0147(6) 0.0260(6) 0.0133(6) -0.0021(5) -0.0036(4) -0.0045(5)
O5W 0.0391(9) 0.0266(7) 0.0208(7) -0.0070(6) -0.0138(6) 0.0092(6)
O2W 0.0242(7) 0.0182(6) 0.0170(6) 0.0038(5) -0.0023(5) 0.0036(5)
O1W 0.0238(7) 0.0216(7) 0.0280(8) -0.0034(6) -0.0014(6) -0.0076(5)
N3 0.0089(5) 0.0122(5) 0.0102(6) 0.0006(4) -0.0034(4) -0.0034(4)
N2 0.0108(6) 0.0112(5) 0.0103(6) 0.0002(4) -0.0046(4) -0.0027(4)
N9 0.0170(7) 0.0223(7) 0.0194(7) -0.0054(6) -0.0083(6) -0.0019(6)
N8 0.0139(7) 0.0305(8) 0.0223(8) -0.0092(6) -0.0037(6) -0.0070(6)
N1 0.0120(6) 0.0111(5) 0.0116(6) 0.0003(4) -0.0054(5) -0.0026(4)
N4 0.0222(8) 0.0220(7) 0.0202(7) -0.0019(6) -0.0063(6) -0.0105(6)
N6 0.0206(7) 0.0252(8) 0.0178(7) -0.0057(6) -0.0025(6) -0.0109(6)
N7 0.0150(7) 0.0202(7) 0.0200(7) -0.0025(5) -0.0062(6) -0.0065(5)
C15 0.0095(6) 0.0151(7) 0.0108(7) 0.0000(5) -0.0036(5) -0.0050(5)
N5 0.0235(8) 0.0225(7) 0.0154(7) -0.0024(6) -0.0042(6) -0.0095(6)
C21 0.0111(6) 0.0131(6) 0.0104(6) 0.0019(5) -0.0044(5) -0.0043(5)
C13 0.0111(6) 0.0120(6) 0.0100(6) 0.0001(5) -0.0033(5) -0.0021(5)
C8 0.0118(6) 0.0132(6) 0.0114(7) -0.0009(5) -0.0051(5) -0.0023(5)
C16 0.0098(6) 0.0123(6) 0.0110(6) -0.0002(5) -0.0031(5) -0.0036(5)
C14 0.0109(6) 0.0116(6) 0.0117(7) -0.0011(5) -0.0034(5) -0.0012(5)
C23 0.0132(7) 0.0113(6) 0.0204(8) -0.0018(6) -0.0080(6) -0.0006(5)
C7 0.0134(7) 0.0129(6) 0.0147(7) -0.0008(5) -0.0061(6) -0.0027(5)
C11 0.0183(8) 0.0130(7) 0.0185(8) 0.0047(6) -0.0061(6) -0.0036(6)
C20 0.0093(6) 0.0114(6) 0.0127(7) 0.0001(5) -0.0039(5) -0.0029(5)
C1 0.0132(7) 0.0123(6) 0.0128(7) 0.0002(5) -0.0059(5) -0.0030(5)
C18 0.0153(7) 0.0129(7) 0.0164(7) -0.0027(6) -0.0047(6) -0.0005(5)
C9 0.0126(6) 0.0109(6) 0.0103(6) 0.0000(5) -0.0047(5) -0.0016(5)
C17 0.0123(7) 0.0150(7) 0.0132(7) -0.0030(5) -0.0033(5) -0.0019(5)
C10 0.0156(7) 0.0131(7) 0.0163(7) 0.0020(5) -0.0067(6) -0.0009(5)
C12 0.0148(7) 0.0142(7) 0.0155(7) 0.0029(5) -0.0038(6) -0.0055(6)
C22 0.0175(7) 0.0158(7) 0.0153(7) 0.0005(6) -0.0067(6) -0.0052(6)
C2 0.0120(6) 0.0128(6) 0.0119(7) 0.0007(5) -0.0044(5) -0.0033(5)
C19 0.0142(7) 0.0123(6) 0.0167(7) 0.0011(5) -0.0062(6) -0.0005(5)
C6 0.0128(7) 0.0129(6) 0.0113(7) 0.0001(5) -0.0044(5) -0.0027(5)
C3 0.0159(7) 0.0202(8) 0.0163(8) 0.0010(6) -0.0014(6) -0.0084(6)
C5 0.0170(8) 0.0212(8) 0.0132(7) -0.0030(6) -0.0012(6) -0.0056(6)
C4 0.0191(8) 0.0252(9) 0.0150(8) -0.0014(6) 0.0016(6) -0.0081(7)
Eu1 0.00724(5) 0.00791(5) 0.00780(5) 0.00017(3) -0.00321(3) -0.00164(3)

loop_
_atom_type_symbol
_atom_type_description
_atom_type_scat_dispersion_real
_atom_type_scat_dispersion_imag
_atom_type_scat_source
C C 0.0033 0.0016 'International Tables Vol C Tables 4.2.6.8 and 6.1.1.4'
H H 0.0000 0.0000 'International Tables Vol C Tables 4.2.6.8 and 6.1.1.4'
Eu Eu -0.1578 3.6682 'International Tables Vol C Tables 4.2.6.8 and 6.1.1.4'
N N 0.0061 0.0033 'International Tables Vol C Tables 4.2.6.8 and 6.1.1.4'
Na Na 0.0362 0.0249 'International Tables Vol C Tables 4.2.6.8 and 6.1.1.4'
O O 0.0106 0.0060 'International Tables Vol C Tables 4.2.6.8 and 6.1.1.4'
Y Y -2.7962 3.5667 'International Tables Vol C Tables 4.2.6.8 and 6.1.1.4'

loop_
_geom_angle_atom_site_label_1
_geom_angle_atom_site_label_2
_geom_angle_atom_site_label_3
_geom_angle
_geom_angle_site_symmetry_1
_geom_angle_site_symmetry_3
_geom_angle_publ_flag
O7 Y1 O9 86.42(4) . . ?
O7 Y1 O1 145.84(4) . . ?
O7 Y1 N3 75.11(4) . . ?
O7 Y1 N2 64.71(4) . . ?
O7 Y1 N1 137.14(4) . . ?
O11 Y1 O7 77.98(4) . . ?
O11 Y1 O9 128.33(4) . . ?
O11 Y1 O5 148.46(4) . . ?
O11 Y1 O3 79.14(4) . . ?
O11 Y1 O1 87.03(4) . . ?
O11 Y1 N3 64.81(4) . . ?
O11 Y1 N2 137.27(4) . . ?
O11 Y1 N1 76.10(4) . . ?
O9 Y1 N3 63.60(4) . . ?
O9 Y1 N2 71.27(4) . . ?
O5 Y1 O7 129.05(4) . . ?
O5 Y1 O9 75.37(4) . . ?
O5 Y1 O3 90.83(4) . . ?
O5 Y1 O1 76.86(4) . . ?
O5 Y1 N3 131.23(4) . . ?
O5 Y1 N2 64.41(4) . . ?
O5 Y1 N1 72.56(4) . . ?
O3 Y1 O7 76.87(4) . . ?
O3 Y1 O9 144.17(4) . . ?
O3 Y1 O1 130.44(4) . . ?
O3 Y1 N3 137.94(4) . . ?
O3 Y1 N2 72.95(4) . . ?
O3 Y1 N1 65.15(4) . . ?
O1 Y1 O9 79.08(4) . . ?
O1 Y1 N3 70.73(4) . . ?
O1 Y1 N2 135.68(4) . . ?
O1 Y1 N1 65.35(4) . . ?
N2 Y1 N3 120.24(4) . . ?
N1 Y1 O9 136.29(4) . . ?
N1 Y1 N3 121.55(4) . . ?
N1 Y1 N2 118.04(4) . . ?
O12 Na1 Na1 45.08(4) . 2_766 ?
O12 Na1 Na1 41.75(3) 2_766 2_766 ?
O12 Na1 O12 86.83(5) . 2_766 ?
O12 Na1 O11 135.33(5) . 2_766 ?
O12 Na1 O11 53.41(4) 2_766 2_766 ?
O12 Na1 O4W 81.00(5) . . ?
O12 Na1 O6W 84.63(5) . . ?
O12 Na1 C21 109.36(5) . 2_766 ?
O12 Na1 C21 26.64(4) 2_766 2_766 ?
O11 Na1 Na1 92.96(4) 2_766 2_766 ?
O11 Na1 C21 27.44(4) 2_766 2_766 ?
O4W Na1 Na1 83.35(4) . 2_766 ?
O4W Na1 O12 89.07(5) . 2_766 ?
O4W Na1 O11 79.13(5) . 2_766 ?
O4W Na1 C21 79.20(5) . 2_766 ?
O6W Na1 Na1 79.80(4) . 2_766 ?
O6W Na1 O12 80.70(5) . 2_766 ?
O6W Na1 O11 105.11(5) . 2_766 ?
O6W Na1 O4W 162.80(6) . . ?
O6W Na1 C21 96.85(5) . 2_766 ?
O5W Na1 Na1 153.24(6) . 2_766 ?
O5W Na1 O12 108.47(6) . . ?
O5W Na1 O12 163.97(7) . 2_766 ?
O5W Na1 O11 113.59(6) . 2_766 ?
O5W Na1 O4W 97.86(6) . . ?
O5W Na1 O6W 95.62(6) . . ?
O5W Na1 C21 141.02(6) . 2_766 ?
C21 Na1 Na1 65.62(4) 2_766 2_766 ?
Na1 O12 Na1 93.17(5) . 2_766 ?
C21 O12 Na1 90.24(10) . 2_766 ?
C21 O12 Na1 148.17(12) . . ?
C14 O7 Y1 124.92(10) . . ?
C14 O7 Eu1 124.92(10) . . ?
Y1 O11 Na1 139.43(5) . 2_766 ?
C21 O11 Y1 125.29(10) . . ?
C21 O11 Na1 87.70(9) . 2_766 ?
C21 O11 Eu1 125.29(10) . . ?
C15 O9 Y1 123.60(10) . . ?
C15 O9 Eu1 123.60(10) . . ?
C8 O5 Y1 126.11(11) . . ?
C8 O5 Eu1 126.11(11) . . ?
C7 O3 Y1 124.54(10) . . ?
C7 O3 Eu1 124.54(10) . . ?
Na1 O4W H4WA 110.5 . . ?
Na1 O4W H4WB 99(2) . . ?
H4WA O4W H4WB 101.1 . . ?
C1 O1 Y1 122.77(10) . . ?
C1 O1 Eu1 122.77(10) . . ?
H3WA O3W H3WB 110(3) . . ?
Na1 O6W H6WA 110.1 . . ?
Na1 O6W H6WB 110.3 . . ?
H6WA O6W H6WB 103.8 . . ?
Na1 O5W H5WA 110.5 . . ?
Na1 O5W H5WB 110.4 . . ?
H5WA O5W H5WB 103.5 . . ?
H2WA O2W H2WB 109.0 . . ?
H1WA O1W H1WB 104.5 . . ?
C16 N3 Y1 121.37(10) . . ?
C16 N3 C20 119.14(14) . . ?
C16 N3 Eu1 121.37(10) . . ?
C20 N3 Y1 119.11(10) . . ?
C20 N3 Eu1 119.11(10) . . ?
C13 N2 Y1 119.95(10) . . ?
C13 N2 Eu1 119.95(10) . . ?
C9 N2 Y1 120.06(11) . . ?
C9 N2 C13 119.97(14) . . ?
C9 N2 Eu1 120.06(11) . . ?
H9A N9 H9B 120.0 . . ?
C23 N9 H9A 120.0 . . ?
C23 N9 H9B 120.0 . . ?
H8A N8 H8B 120.0 . . ?
C23 N8 H8A 120.0 . . ?
C23 N8 H8B 120.0 . . ?
C2 N1 Y1 119.91(11) . . ?
C2 N1 C6 119.92(15) . . ?
C2 N1 Eu1 119.91(11) . . ?
C6 N1 Y1 120.12(11) . . ?
C6 N1 Eu1 120.12(11) . . ?
H4A N4 H4B 120.0 . . ?
C22 N4 H4A 120.0 . . ?
C22 N4 H4B 120.0 . . ?
H6A N6 H6B 120.0 . . ?
C22 N6 H6A 120.0 . . ?
C22 N6 H6B 120.0 . . ?
H7A N7 H7B 120.0 . . ?
C23 N7 H7A 120.0 . . ?
C23 N7 H7B 120.0 . . ?
O9 C15 C16 116.22(14) . . ?
O10 C15 O9 125.43(16) . . ?
O10 C15 C16 118.30(15) . . ?
H5A N5 H5B 120.0 . . ?
C22 N5 H5A 120.0 . . ?
C22 N5 H5B 120.0 . . ?
O12 C21 Na1 63.13(9) . 2_766 ?
O12 C21 O11 125.38(15) . . ?
O12 C21 C20 118.80(14) . . ?
O11 C21 Na1 64.86(8) . 2_766 ?
O11 C21 C20 115.82(14) . . ?
C20 C21 Na1 162.68(11) . 2_766 ?
N2 C13 C14 114.25(14) . . ?
N2 C13 C12 121.91(15) . . ?
C12 C13 C14 123.84(15) . . ?
O5 C8 C9 115.25(14) . . ?
O6 C8 O5 125.32(16) . . ?
O6 C8 C9 119.39(15) . . ?
N3 C16 C15 114.38(14) . . ?
N3 C16 C17 122.57(15) . . ?
C17 C16 C15 123.00(14) . . ?
O7 C14 C13 116.14(14) . . ?
O8 C14 O7 125.11(15) . . ?
O8 C14 C13 118.74(15) . . ?
N9 C23 N7 119.76(17) . . ?
N8 C23 N9 121.39(16) . . ?
N8 C23 N7 118.82(17) . . ?
O3 C7 C6 115.49(14) . . ?
O4 C7 O3 125.81(16) . . ?
O4 C7 C6 118.67(15) . . ?
C10 C11 H11 120.2 . . ?
C12 C11 H11 120.2 . . ?
C12 C11 C10 119.58(16) . . ?
N3 C20 C21 114.40(13) . . ?
N3 C20 C19 122.30(15) . . ?
C19 C20 C21 123.28(15) . . ?
O1 C1 C2 116.37(14) . . ?
O2 C1 O1 125.22(16) . . ?
O2 C1 C2 118.40(15) . . ?
C17 C18 H18 120.3 . . ?
C17 C18 C19 119.43(15) . . ?
C19 C18 H18 120.3 . . ?
N2 C9 C8 114.02(14) . . ?
N2 C9 C10 121.59(15) . . ?
C10 C9 C8 124.35(15) . . ?
C16 C17 H17 120.9 . . ?
C18 C17 C16 118.13(15) . . ?
C18 C17 H17 120.9 . . ?
C11 C10 H10 120.7 . . ?
C9 C10 C11 118.51(16) . . ?
C9 C10 H10 120.7 . . ?
C13 C12 H12 120.8 . . ?
C11 C12 C13 118.43(16) . . ?
C11 C12 H12 120.8 . . ?
N4 C22 N6 119.06(17) . . ?
N5 C22 N4 121.42(17) . . ?
N5 C22 N6 119.51(17) . . ?
N1 C2 C1 114.79(14) . . ?
N1 C2 C3 122.07(15) . . ?
C3 C2 C1 123.14(15) . . ?
C20 C19 C18 118.42(15) . . ?
C20 C19 H19 120.8 . . ?
C18 C19 H19 120.8 . . ?
N1 C6 C7 114.59(14) . . ?
N1 C6 C5 121.80(15) . . ?
C5 C6 C7 123.61(15) . . ?
C2 C3 H3 120.9 . . ?
C2 C3 C4 118.25(16) . . ?
C4 C3 H3 120.9 . . ?
C6 C5 H5 120.8 . . ?
C4 C5 C6 118.47(16) . . ?
C4 C5 H5 120.8 . . ?
C3 C4 H4 120.3 . . ?
C5 C4 C3 119.49(17) . . ?
C5 C4 H4 120.3 . . ?
O7 Eu1 O9 86.42(4) . . ?
O7 Eu1 O1 145.84(4) . . ?
O7 Eu1 N3 75.11(4) . . ?
O7 Eu1 N2 64.71(4) . . ?
O7 Eu1 N1 137.14(4) . . ?
O11 Eu1 O7 77.98(4) . . ?
O11 Eu1 O9 128.33(4) . . ?
O11 Eu1 O5 148.46(4) . . ?
O11 Eu1 O3 79.14(4) . . ?
O11 Eu1 O1 87.03(4) . . ?
O11 Eu1 N3 64.81(4) . . ?
O11 Eu1 N2 137.27(4) . . ?
O11 Eu1 N1 76.10(4) . . ?
O9 Eu1 N3 63.60(4) . . ?
O9 Eu1 N2 71.27(4) . . ?
O5 Eu1 O7 129.05(4) . . ?
O5 Eu1 O9 75.37(4) . . ?
O5 Eu1 O3 90.83(4) . . ?
O5 Eu1 O1 76.86(4) . . ?
O5 Eu1 N3 131.23(4) . . ?
O5 Eu1 N2 64.41(4) . . ?
O5 Eu1 N1 72.56(4) . . ?
O3 Eu1 O7 76.87(4) . . ?
O3 Eu1 O9 144.17(4) . . ?
O3 Eu1 O1 130.44(4) . . ?
O3 Eu1 N3 137.94(4) . . ?
O3 Eu1 N2 72.95(4) . . ?
O3 Eu1 N1 65.15(4) . . ?
O1 Eu1 O9 79.08(4) . . ?
O1 Eu1 N3 70.73(4) . . ?
O1 Eu1 N2 135.68(4) . . ?
O1 Eu1 N1 65.35(4) . . ?
N2 Eu1 N3 120.24(4) . . ?
N1 Eu1 O9 136.29(4) . . ?
N1 Eu1 N3 121.55(4) . . ?
N1 Eu1 N2 118.04(4) . . ?

loop_
_geom_bond_atom_site_label_1
_geom_bond_atom_site_label_2
_geom_bond_distance
_geom_bond_site_symmetry_2
_geom_bond_publ_flag
Y1 O7 2.4057(12) . ?
Y1 O11 2.3845(12) . ?
Y1 O9 2.4733(12) . ?
Y1 O5 2.3885(12) . ?
Y1 O3 2.3953(12) . ?
Y1 O1 2.4164(12) . ?
Y1 N3 2.5035(14) . ?
Y1 N2 2.4900(14) . ?
Y1 N1 2.4636(14) . ?
Na1 Na1 3.4702(14) 2_766 ?
Na1 O12 2.3141(14) . ?
Na1 O12 2.4609(14) 2_766 ?
Na1 O11 2.4996(14) 2_766 ?
Na1 O4W 2.4244(16) . ?
Na1 O6W 2.3975(16) . ?
Na1 O5W 2.2906(16) . ?
Na1 C21 2.7589(17) 2_766 ?
O12 C21 1.237(2) . ?
O7 C14 1.265(2) . ?
O7 Eu1 2.4057(12) . ?
O11 C21 1.2724(19) . ?
O11 Eu1 2.3845(12) . ?
O9 C15 1.277(2) . ?
O9 Eu1 2.4733(12) . ?
O5 C8 1.265(2) . ?
O5 Eu1 2.3885(12) . ?
O6 C8 1.248(2) . ?
O3 C7 1.272(2) . ?
O3 Eu1 2.3953(12) . ?
O8 C14 1.251(2) . ?
O4W H4WA 0.8877 . ?
O4W H4WB 0.87(3) . ?
O1 C1 1.273(2) . ?
O1 Eu1 2.4164(12) . ?
O10 C15 1.242(2) . ?
O3W H3WA 0.83(3) . ?
O3W H3WB 0.89(3) . ?
O4 C7 1.244(2) . ?
O2 C1 1.245(2) . ?
O6W H6WA 0.8836 . ?
O6W H6WB 0.8848 . ?
O5W H5WA 0.8910 . ?
O5W H5WB 0.8898 . ?
O2W H2WA 0.8704 . ?
O2W H2WB 0.83(4) . ?
O1W H1WA 0.8696 . ?
O1W H1WB 0.8702 . ?
N3 C16 1.335(2) . ?
N3 C20 1.337(2) . ?
N3 Eu1 2.5035(14) . ?
N2 C13 1.339(2) . ?
N2 C9 1.338(2) . ?
N2 Eu1 2.4900(14) . ?
N9 H9A 0.8800 . ?
N9 H9B 0.8800 . ?
N9 C23 1.324(2) . ?
N8 H8A 0.8800 . ?
N8 H8B 0.8800 . ?
N8 C23 1.318(2) . ?
N1 C2 1.332(2) . ?
N1 C6 1.333(2) . ?
N1 Eu1 2.4636(14) . ?
N4 H4A 0.8800 . ?
N4 H4B 0.8800 . ?
N4 C22 1.327(2) . ?
N6 H6A 0.8800 . ?
N6 H6B 0.8800 . ?
N6 C22 1.333(2) . ?
N7 H7A 0.8800 . ?
N7 H7B 0.8800 . ?
N7 C23 1.339(2) . ?
C15 C16 1.507(2) . ?
N5 H5A 0.8800 . ?
N5 H5B 0.8800 . ?
N5 C22 1.324(2) . ?
C21 C20 1.508(2) . ?
C13 C14 1.512(2) . ?
C13 C12 1.389(2) . ?
C8 C9 1.515(2) . ?
C16 C17 1.393(2) . ?
C7 C6 1.513(2) . ?
C11 H11 0.9500 . ?
C11 C10 1.392(3) . ?
C11 C12 1.387(2) . ?
C20 C19 1.390(2) . ?
C1 C2 1.508(2) . ?
C18 H18 0.9500 . ?
C18 C17 1.390(2) . ?
C18 C19 1.391(2) . ?
C9 C10 1.392(2) . ?
C17 H17 0.9500 . ?
C10 H10 0.9500 . ?
C12 H12 0.9500 . ?
C2 C3 1.389(2) . ?
C19 H19 0.9500 . ?
C6 C5 1.389(2) . ?
C3 H3 0.9500 . ?
C3 C4 1.389(3) . ?
C5 H5 0.9500 . ?
C5 C4 1.389(3) . ?
C4 H4 0.9500 . ?

loop_
_geom_torsion_atom_site_label_1
_geom_torsion_atom_site_label_2
_geom_torsion_atom_site_label_3
_geom_torsion_atom_site_label_4
_geom_torsion
_geom_torsion_site_symmetry_1
_geom_torsion_site_symmetry_2
_geom_torsion_site_symmetry_3
_geom_torsion_site_symmetry_4
_geom_torsion_publ_flag
Y1 O7 C14 O8 179.54(12) . . . . ?
Y1 O7 C14 C13 -0.43(19) . . . . ?
Y1 O11 C21 Na1 154.56(11) . . . 2_766 ?
Y1 O11 C21 O12 173.52(12) . . . . ?
Y1 O11 C21 C20 -6.26(19) . . . . ?
Y1 O9 C15 O10 169.08(13) . . . . ?
Y1 O9 C15 C16 -8.57(19) . . . . ?
Y1 O5 C8 O6 175.93(12) . . . . ?
Y1 O5 C8 C9 -1.7(2) . . . . ?
Y1 O3 C7 O4 174.14(13) . . . . ?
Y1 O3 C7 C6 -3.9(2) . . . . ?
Y1 O1 C1 O2 170.37(13) . . . . ?
Y1 O1 C1 C2 -10.3(2) . . . . ?
Y1 N3 C16 C15 5.82(18) . . . . ?
Y1 N3 C16 C17 -171.57(12) . . . . ?
Y1 N3 C20 C21 -7.18(17) . . . . ?
Y1 N3 C20 C19 171.85(12) . . . . ?
Y1 N2 C13 C14 1.88(18) . . . . ?
Y1 N2 C13 C12 -177.89(12) . . . . ?
Y1 N2 C9 C8 -4.34(18) . . . . ?
Y1 N2 C9 C10 177.87(12) . . . . ?
Y1 N1 C2 C1 1.98(19) . . . . ?
Y1 N1 C2 C3 -178.02(13) . . . . ?
Y1 N1 C6 C7 -1.99(19) . . . . ?
Y1 N1 C6 C5 178.35(13) . . . . ?
Na1 O12 C21 Na1 -96.4(2) . . . 2_766 ?
Na1 O12 C21 O11 -19.26(17) 2_766 . . . ?
Na1 O12 C21 O11 -115.7(2) . . . . ?
Na1 O12 C21 C20 160.51(13) 2_766 . . . ?
Na1 O12 C21 C20 64.1(3) . . . . ?
Na1 O11 C21 O12 18.97(17) 2_766 . . . ?
Na1 O11 C21 C20 -160.81(12) 2_766 . . . ?
Na1 C21 C20 N3 -79.5(4) 2_766 . . . ?
Na1 C21 C20 C19 101.5(4) 2_766 . . . ?
O12 C21 C20 N3 -171.19(15) . . . . ?
O12 C21 C20 C19 9.8(2) . . . . ?
O11 C21 C20 N3 8.6(2) . . . . ?
O11 C21 C20 C19 -170.41(15) . . . . ?
O9 C15 C16 N3 1.6(2) . . . . ?
O9 C15 C16 C17 178.96(15) . . . . ?
O5 C8 C9 N2 3.9(2) . . . . ?
O5 C8 C9 C10 -178.38(16) . . . . ?
O6 C8 C9 N2 -173.89(15) . . . . ?
O6 C8 C9 C10 3.8(2) . . . . ?
O3 C7 C6 N1 3.7(2) . . . . ?
O3 C7 C6 C5 -176.65(17) . . . . ?
O1 C1 C2 N1 5.2(2) . . . . ?
O1 C1 C2 C3 -174.81(16) . . . . ?
O10 C15 C16 N3 -176.25(15) . . . . ?
O10 C15 C16 C17 1.1(2) . . . . ?
O4 C7 C6 N1 -174.48(16) . . . . ?
O4 C7 C6 C5 5.2(3) . . . . ?
O2 C1 C2 N1 -175.47(15) . . . . ?
O2 C1 C2 C3 4.5(3) . . . . ?
N3 C16 C17 C18 -0.2(2) . . . . ?
N3 C20 C19 C18 0.0(2) . . . . ?
N2 C13 C14 O7 -1.0(2) . . . . ?
N2 C13 C14 O8 179.04(15) . . . . ?
N2 C13 C12 C11 -0.4(3) . . . . ?
N2 C9 C10 C11 0.4(3) . . . . ?
N1 C2 C3 C4 -0.1(3) . . . . ?
N1 C6 C5 C4 -0.5(3) . . . . ?
C15 C16 C17 C18 -177.41(15) . . . . ?
C21 C20 C19 C18 178.97(15) . . . . ?
C13 N2 C9 C8 177.18(14) . . . . ?
C13 N2 C9 C10 -0.6(2) . . . . ?
C8 C9 C10 C11 -177.11(15) . . . . ?
C16 N3 C20 C21 179.88(13) . . . . ?
C16 N3 C20 C19 -1.1(2) . . . . ?
C14 C13 C12 C11 179.84(16) . . . . ?
C7 C6 C5 C4 179.86(17) . . . . ?
C20 N3 C16 C15 178.60(13) . . . . ?
C20 N3 C16 C17 1.2(2) . . . . ?
C1 C2 C3 C4 179.86(17) . . . . ?
C9 N2 C13 C14 -179.63(14) . . . . ?
C9 N2 C13 C12 0.6(2) . . . . ?
C17 C18 C19 C20 0.9(3) . . . . ?
C10 C11 C12 C13 0.2(3) . . . . ?
C12 C13 C14 O7 178.77(15) . . . . ?
C12 C13 C14 O8 -1.2(2) . . . . ?
C12 C11 C10 C9 -0.3(3) . . . . ?
C2 N1 C6 C7 -179.52(14) . . . . ?
C2 N1 C6 C5 0.8(2) . . . . ?
C2 C3 C4 C5 0.4(3) . . . . ?
C19 C18 C17 C16 -0.8(3) . . . . ?
C6 N1 C2 C1 179.52(14) . . . . ?
C6 N1 C2 C3 -0.5(2) . . . . ?
C6 C5 C4 C3 -0.1(3) . . . . ?
Eu1 O7 C14 O8 179.54(12) . . . . ?
Eu1 O7 C14 C13 -0.43(19) . . . . ?
Eu1 O11 C21 Na1 154.56(11) . . . 2_766 ?
Eu1 O11 C21 O12 173.52(12) . . . . ?
Eu1 O11 C21 C20 -6.26(19) . . . . ?
Eu1 O9 C15 O10 169.08(13) . . . . ?
Eu1 O9 C15 C16 -8.57(19) . . . . ?
Eu1 O5 C8 O6 175.93(12) . . . . ?
Eu1 O5 C8 C9 -1.7(2) . . . . ?
Eu1 O3 C7 O4 174.14(13) . . . . ?
Eu1 O3 C7 C6 -3.9(2) . . . . ?
Eu1 O1 C1 O2 170.37(13) . . . . ?
Eu1 O1 C1 C2 -10.3(2) . . . . ?
Eu1 N3 C16 C15 5.82(18) . . . . ?
Eu1 N3 C16 C17 -171.57(12) . . . . ?
Eu1 N3 C20 C21 -7.18(17) . . . . ?
Eu1 N3 C20 C19 171.85(12) . . . . ?
Eu1 N2 C13 C14 1.88(18) . . . . ?
Eu1 N2 C13 C12 -177.89(12) . . . . ?
Eu1 N2 C9 C8 -4.34(18) . . . . ?
Eu1 N2 C9 C10 177.87(12) . . . . ?
Eu1 N1 C2 C1 1.98(19) . . . . ?
Eu1 N1 C2 C3 -178.02(13) . . . . ?
Eu1 N1 C6 C7 -1.99(19) . . . . ?
Eu1 N1 C6 C5 178.35(13) . . . . ?
